data_4125564
loop_
_publ_author_name
'Cao, Jinlian'
'Yan, Xiaosheng'
'He, Wenbin'
'Li, Xiaorui'
'Li, Zhao'
'Mo, Yirong'
'Liu, Maili'
'Jiang, Yun-Bao'

_publ_section_title
;
 C-I&#x00B7;&#x00B7;&#x00B7;\p Halogen Bonding Driven Supramolecular Helix
 of Bilateral N-Amidothioureas Bearing \b-Turns.
;
_journal_issue 19
_journal_name_full 'Journal of the American Chemical Society'
_journal_page_first 6605
_journal_page_last 6610
_journal_paper_doi 10.1021/jacs.6b13171
_journal_volume 139
_journal_year 2017
_chemical_formula_moiety 'C28 H28 I2 N8 O4 S2, 4(C2 O S)'
_chemical_formula_sum 'C36 H28 I2 N8 O8 S6'
_chemical_formula_weight 1146.82
_chemical_name_systematic
;
 ? 
;
_space_group_crystal_system triclinic
_space_group_IT_number 1
_space_group_name_Hall 'P 1'
_space_group_name_H-M_alt 'P 1'
_symmetry_space_group_name_Hall 'P 1'
_symmetry_space_group_name_H-M 'P 1'
_atom_sites_solution_hydrogens geom
_audit_creation_date 2016-02-23
_audit_creation_method
;
Olex2 1.2
(compiled 2015.09.30 svn.r3233 for OlexSys, GUI svn.r5103)
;
_cell_angle_alpha 65.938(5)
_cell_angle_beta 87.435(4)
_cell_angle_gamma 88.087(4)
_cell_formula_units_Z 2
_cell_length_a 10.1456(6)
_cell_length_b 14.9723(8)
_cell_length_c 17.5828(9)
_cell_measurement_reflns_used 10487
_cell_measurement_temperature 100(2)
_cell_measurement_theta_max 65.8340
_cell_measurement_theta_min 5.0310
_cell_volume 2436.0(2)
_computing_molecular_graphics 'Olex2 (Dolomanov et al., 2009)'
_computing_publication_material 'Olex2 (Dolomanov et al., 2009)'
_computing_structure_refinement 'ShelXL (Sheldrick, 2015)'
_computing_structure_solution 'SHELXS-97 (Sheldrick, 1990)'
_diffrn_ambient_temperature 100(2)
_diffrn_measured_fraction_theta_full 0.975
_diffrn_measured_fraction_theta_max 0.975
_diffrn_measurement_device_type 'SuperNova (Cu) X-ray Source'
_diffrn_radiation_type CuK\a
_diffrn_radiation_wavelength 1.54184
_diffrn_reflns_av_R_equivalents 0.0765
_diffrn_reflns_av_unetI/netI 0.0991
_diffrn_reflns_Laue_measured_fraction_full 0.975
_diffrn_reflns_Laue_measured_fraction_max 0.975
_diffrn_reflns_limit_h_max 11
_diffrn_reflns_limit_h_min -11
_diffrn_reflns_limit_k_max 16
_diffrn_reflns_limit_k_min -16
_diffrn_reflns_limit_l_max 19
_diffrn_reflns_limit_l_min -19
_diffrn_reflns_number 24437
_diffrn_reflns_point_group_measured_fraction_full 0.899
_diffrn_reflns_point_group_measured_fraction_max 0.899
_diffrn_reflns_theta_full 60.000
_diffrn_reflns_theta_max 59.999
_diffrn_reflns_theta_min 3.285
_exptl_absorpt_coefficient_mu 12.996
_exptl_crystal_density_diffrn 1.563
_exptl_crystal_density_method 'not measured'
_exptl_crystal_description block
_exptl_crystal_F_000 1132
_refine_diff_density_max 2.308
_refine_diff_density_min -1.388
_refine_diff_density_rms 0.197
_refine_ls_abs_structure_details
;
 Flack x determined using 3962 quotients [(I+)-(I-)]/[(I+)+(I-)]
 (Parsons, Flack and Wagner, Acta Cryst. B69 (2013) 249-259).
;
_refine_ls_abs_structure_Flack -0.012(9)
_refine_ls_extinction_method none
_refine_ls_goodness_of_fit_ref 1.048
_refine_ls_hydrogen_treatment constr
_refine_ls_matrix_type full
_refine_ls_number_parameters 1084
_refine_ls_number_reflns 13005
_refine_ls_number_restraints 231
_refine_ls_restrained_S_all 1.043
_refine_ls_R_factor_all 0.0883
_refine_ls_R_factor_gt 0.0744
_refine_ls_shift/su_max 0.003
_refine_ls_shift/su_mean 0.000
_refine_ls_structure_factor_coef Fsqd
_refine_ls_weighting_details 'w=1/[\s^2^(Fo^2^)+(0.0720P)^2^+51.3791P] where P=(Fo^2^+2Fc^2^)/3'
_refine_ls_weighting_scheme calc
_refine_ls_wR_factor_gt 0.1959
_refine_ls_wR_factor_ref 0.2071
_reflns_Friedel_coverage 0.844
_reflns_Friedel_fraction_full 0.823
_reflns_Friedel_fraction_max 0.823
_reflns_number_gt 11050
_reflns_number_total 13005
_reflns_threshold_expression 'I > 2\s(I)'
_cod_data_source_file ja6b13171_si_002.cif
_cod_data_source_block jiang-cjl-0725
_cod_depositor_comments 'Adding full bibliography for 4125563--4125564.cif.'
_cod_database_code 4125564
_shelx_space_group_comment
;
The symmetry employed for this shelxl refinement is uniquely defined
by the following loop, which should always be used as a source of
symmetry information in preference to the above space-group names.
They are only intended as comments.
;
_olex2_refinement_description
;
1. Fixed Uiso
 At 1.2 times of:
  All C(H) groups, All N(H) groups
 At 1.5 times of:
  All C(H,H,H) groups
2. Uiso/Uaniso restraints and constraints
C9AA \\sim C027 \\sim C38 \\sim C71 \\sim C100 \\sim C119: within 2A with sigma
of 0.001 and sigma for terminal atoms of 0.002
S13 \\sim O41 \\sim C25 \\sim C35: within 2A with sigma of 0.001 and sigma for
terminal atoms of 0.002
S007 \\sim O18 \\sim C3AA \\sim C051: within 2A with sigma of 0.001 and sigma
for terminal atoms of 0.002
O037 \\sim N065 \\sim C1AA \\sim C7 \\sim C053: within 2A with sigma of 0.001
and sigma for terminal atoms of 0.002
N24 \\sim C15 \\sim C048 \\sim C059: within 2A with sigma of 0.001 and sigma
for terminal atoms of 0.002
O4 \\sim N4 \\sim C2BA \\sim C4BA: within 2A with sigma of 0.001 and sigma for
terminal atoms of 0.002
C022 \\sim C030 \\sim C038 \\sim C025 \\sim C72 \\sim C039: within 2A with
sigma of 0.001 and sigma for terminal atoms of 0.002
Uanis(C24) \\sim Ueq, Uanis(S050) \\sim Ueq, Uanis(C45) \\sim Ueq, Uanis(O072)
\\sim Ueq, Uanis(C7) \\sim Ueq, Uanis(C052) \\sim Ueq, Uanis(C55) \\sim Ueq,
Uanis(C72) \\sim Ueq, Uanis(C024) \\sim Ueq, Uanis(C4BA) \\sim Ueq: with sigma
of 0.02 and sigma for terminal atoms of 0.04
3. Others
 Fixed Sof: S035(0.5) SO35(0.5)
4.a Ternary CH refined with riding coordinates:
 C4BA(H4BA), C053(H053), C18(H18), C048(H048)
4.b Aromatic/amide H refined with riding coordinates:
 N4(H4), N5(H5), N11(H11), N29(H29), N42(H42), N057(H057), N063(H063),
 N065(H065), C0AA(H0AA), C1BA(H1BA), C2AA(H2AA), C024(H024), C30(H30),
 C031(H031), C052(H052), C58(H58), C068(H068), C069(H069), C070(H070),
 C143(H143), N3(H3), N24(H24), N029(H029), N036(H036), N045(H045), N055(H055),
 N056(H056), N058(H058), C9AA(H9AA), C027(H027), C030(H030), C038(H038),
 C38(H38), C039(H039), C41(H41), C043(H043), C047(H047), C53(H53), C72(H72),
 C100(H100)
4.c Idealised Me refined as rotating group:
 C0BA(H0BA,H0BB,H0BC), C20(H20A,H20B,H20C), C15(H15A,H15B,H15C), C042(H04A,
 H04B,H04C)
;
_shelx_shelxl_version_number 2014/8
_olex2_submission_special_instructions 'No special instructions were received'

loop_
_space_group_symop_operation_xyz
'x, y, z'

loop_
_atom_site_label
_atom_site_type_symbol
_atom_site_fract_x
_atom_site_fract_y
_atom_site_fract_z
_atom_site_U_iso_or_equiv
_atom_site_adp_type
_atom_site_occupancy
_atom_site_site_symmetry_order
_atom_site_calc_flag
_atom_site_refinement_flags_posn
_atom_site_refinement_flags_adp
_atom_site_refinement_flags_occupancy
_atom_site_disorder_assembly
_atom_site_disorder_group
I001 I -0.40347(16) 0.79926(11) 0.76502(10) 0.0334(5) Uani 1 1 d . . . . .
I003 I 1.16280(15) 0.67797(10) 0.33926(9) 0.0310(4) Uani 1 1 d . . . . .
S1 S 0.9707(7) 1.1679(4) 0.2381(4) 0.0318(15) Uani 1 1 d . . . . .
S011 S -0.0739(7) 0.3192(4) 0.8559(4) 0.0320(15) Uani 1 1 d . . . . .
O4 O 0.7977(17) 1.1768(11) 0.4838(11) 0.030(3) Uani 1 1 d . U . . .
O037 O 0.1689(16) 0.6065(11) 0.5759(9) 0.022(2) Uani 1 1 d . U . . .
O046 O 0.0916(17) 0.3666(12) 0.6244(11) 0.029(4) Uani 1 1 d . . . . .
O054 O 0.7018(17) 0.9477(11) 0.5236(10) 0.027(4) Uani 1 1 d . . . . .
N4 N 0.670(2) 1.1552(14) 0.3910(13) 0.028(3) Uani 1 1 d . U . . .
H4 H 0.5942 1.1398 0.3809 0.034 Uiso 1 1 calc R . . . .
N5 N 0.230(2) 0.4082(13) 0.7025(11) 0.023(4) Uani 1 1 d . . . . .
H5 H 0.2970 0.4412 0.7040 0.028 Uiso 1 1 calc R . . . .
N11 N 0.769(2) 1.1865(14) 0.3288(13) 0.029(5) Uani 1 1 d . . . . .
H11 H 0.7767 1.2480 0.2984 0.035 Uiso 1 1 calc R . . . .
N29 N 0.836(2) 1.0299(13) 0.3649(12) 0.024(5) Uani 1 1 d . . . . .
H29 H 0.7774 1.0171 0.4044 0.029 Uiso 1 1 calc R . . . .
N42 N 0.517(2) 1.0281(13) 0.5311(12) 0.022(4) Uani 1 1 d . . . . .
H42 H 0.4318 1.0284 0.5314 0.026 Uiso 1 1 calc R . . . .
N057 N 0.0163(19) 0.4921(13) 0.7404(12) 0.022(4) Uani 1 1 d . . . . .
H057 H 0.0744 0.5175 0.7009 0.026 Uiso 1 1 calc R . . . .
N063 N 0.152(2) 0.3570(13) 0.7739(11) 0.023(4) Uani 1 1 d . . . . .
H063 H 0.1786 0.3013 0.8099 0.027 Uiso 1 1 calc R . . . .
N065 N 0.359(2) 0.5333(13) 0.5546(11) 0.021(2) Uani 1 1 d . U . . .
H065 H 0.4442 0.5344 0.5497 0.025 Uiso 1 1 calc R . . . .
C0AA C 0.560(2) 0.8002(16) 0.5059(14) 0.024(5) Uani 1 1 d . . . . .
H0AA H 0.6436 0.8117 0.4801 0.028 Uiso 1 1 calc R . . . .
C0BA C 0.626(3) 1.095(2) 0.6181(17) 0.040(7) Uani 1 1 d . . . . .
H0BA H 0.6525 1.0272 0.6462 0.059 Uiso 1 1 calc GR . . . .
H0BB H 0.5553 1.1093 0.6495 0.059 Uiso 1 1 calc GR . . . .
H0BC H 0.6997 1.1356 0.6131 0.059 Uiso 1 1 calc GR . . . .
C1AA C 0.368(2) 0.6977(16) 0.5503(14) 0.021(2) Uani 1 1 d . U . . .
C1BA C 1.021(3) 0.7931(18) 0.4263(15) 0.027(6) Uani 1 1 d . . . . .
H1BA H 1.0518 0.7429 0.4743 0.032 Uiso 1 1 calc R . . . .
C2AA C 0.953(2) 0.8731(16) 0.4290(15) 0.025(5) Uani 1 1 d . . . . .
H2AA H 0.9366 0.8763 0.4804 0.030 Uiso 1 1 calc R . . . .
C2BA C 0.697(3) 1.1494(18) 0.4688(16) 0.028(3) Uani 1 1 d . U . . .
C4AA C 0.908(3) 0.9481(18) 0.3584(17) 0.031(6) Uani 1 1 d . . . . .
C4BA C 0.581(3) 1.1131(17) 0.5329(16) 0.028(3) Uani 1 1 d . U . . .
H4BA H 0.5145 1.1662 0.5181 0.034 Uiso 1 1 calc R . . . .
C5AA C 0.854(3) 1.1223(16) 0.3151(15) 0.028(6) Uani 1 1 d . . . . .
C7 C 0.294(3) 0.6099(17) 0.5607(14) 0.021(2) Uani 1 1 d . U . . .
C7AA C 0.504(2) 0.8652(16) 0.5366(13) 0.020(5) Uani 1 1 d . . . . .
C8 C 0.196(2) 0.4030(15) 0.6316(14) 0.020(5) Uani 1 1 d . . . . .
C10 C 0.031(2) 0.3959(16) 0.7866(13) 0.020(5) Uani 1 1 d . . . . .
C20 C 0.392(2) 0.3688(17) 0.5558(15) 0.027(5) Uani 1 1 d . . . . .
H20A H 0.4678 0.3982 0.5208 0.040 Uiso 1 1 calc GR . . . .
H20B H 0.3503 0.3272 0.5349 0.040 Uiso 1 1 calc GR . . . .
H20C H 0.4193 0.3308 0.6116 0.040 Uiso 1 1 calc GR . . . .
C024 C 0.993(3) 0.8630(17) 0.2787(16) 0.028(6) Uani 1 1 d . U . . .
H024 H 1.0056 0.8571 0.2282 0.034 Uiso 1 1 calc R . . . .
C026 C -0.269(3) 0.6946(16) 0.7558(14) 0.019(5) Uani 1 1 d . . . . .
C30 C 0.311(3) 0.7632(19) 0.5802(16) 0.030(6) Uani 1 1 d . . . . .
H30 H 0.2275 0.7515 0.6055 0.036 Uiso 1 1 calc R . . . .
C031 C -0.152(2) 0.5407(17) 0.8223(13) 0.018(5) Uani 1 1 d . . . . .
H031 H -0.1372 0.4840 0.8698 0.022 Uiso 1 1 calc R . . . .
C40 C 1.042(3) 0.7911(18) 0.3512(16) 0.027(6) Uani 1 1 d . . . . .
C47 C 0.580(3) 0.9520(15) 0.5292(13) 0.021(5) Uani 1 1 d . . . . .
C50 C -0.082(3) 0.5572(16) 0.7483(14) 0.022(5) Uani 1 1 d . . . . .
C052 C 0.491(3) 0.7167(17) 0.5137(15) 0.023(6) Uani 1 1 d . U . . .
H052 H 0.5296 0.6735 0.4933 0.027 Uiso 1 1 calc R . . . .
C053 C 0.293(2) 0.4507(16) 0.5558(14) 0.021(2) Uani 1 1 d . U . . .
H053 H 0.2419 0.4719 0.5051 0.025 Uiso 1 1 calc R . . . .
C58 C -0.246(2) 0.6121(18) 0.8241(14) 0.017(5) Uani 1 1 d . . . . .
H58 H -0.2925 0.6017 0.8736 0.021 Uiso 1 1 calc R . . . .
C068 C -0.104(3) 0.6435(16) 0.6780(15) 0.025(5) Uani 1 1 d . . . . .
H068 H -0.0556 0.6560 0.6287 0.030 Uiso 1 1 calc R . . . .
C069 C -0.200(3) 0.7114(17) 0.6822(14) 0.026(6) Uani 1 1 d . . . . .
H069 H -0.2163 0.7680 0.6350 0.031 Uiso 1 1 calc R . . . .
C070 C 0.377(2) 0.8440(16) 0.5730(14) 0.023(5) Uani 1 1 d . . . . .
H070 H 0.3356 0.8870 0.5929 0.028 Uiso 1 1 calc R . . . .
C143 C 0.926(3) 0.943(2) 0.2819(17) 0.036(7) Uani 1 1 d . . . . .
H143 H 0.8936 0.9922 0.2338 0.044 Uiso 1 1 calc R . . . .
I002 I 1.65350(16) 0.78466(11) 0.26663(10) 0.0322(5) Uani 1 1 d . . . . .
I004 I 0.10336(17) 0.69942(11) -0.18065(10) 0.0362(5) Uani 1 1 d . . . . .
S012 S 0.3031(7) 1.1724(4) -0.2448(4) 0.0312(15) Uani 1 1 d . . . . .
S013 S 1.3572(7) 0.3074(4) 0.3573(4) 0.0330(15) Uani 1 1 d . . . . .
O028 O 0.5721(18) 0.9127(13) 0.0234(10) 0.027(4) Uani 1 1 d . . . . .
O041 O 1.1456(17) 0.5845(12) 0.0690(10) 0.022(4) Uani 1 1 d . . . . .
O044 O 0.461(2) 1.1553(13) -0.0002(13) 0.043(5) Uani 1 1 d . . . . .
O060 O 1.2393(17) 0.3452(11) 0.1283(10) 0.025(4) Uani 1 1 d . . . . .
N3 N 0.599(2) 1.1301(15) -0.0959(13) 0.029(5) Uiso 1 1 d . . . . .
H3 H 0.6761 1.1126 -0.1075 0.035 Uiso 1 1 calc R . . . .
N24 N 0.746(2) 0.9942(14) 0.0357(13) 0.028(3) Uani 1 1 d . U . . .
H24 H 0.8304 1.0013 0.0295 0.034 Uiso 1 1 calc R . . . .
N029 N 1.269(2) 0.4781(15) 0.2390(13) 0.023(5) Uani 1 1 d . . . . .
H029 H 1.2165 0.5030 0.1981 0.028 Uiso 1 1 calc R . . . .
N036 N 1.076(2) 0.3919(15) 0.1984(12) 0.028(5) Uani 1 1 d . . . . .
H036 H 1.0052 0.4256 0.1966 0.034 Uiso 1 1 calc R . . . .
N045 N 0.971(2) 0.5100(13) 0.0447(11) 0.021(4) Uani 1 1 d . . . . .
H045 H 0.8880 0.5123 0.0364 0.025 Uiso 1 1 calc R . . . .
N055 N 0.509(2) 1.1698(13) -0.1590(13) 0.029(5) Uani 1 1 d . . . . .
H055 H 0.5112 1.2316 -0.1895 0.034 Uiso 1 1 calc R . . . .
N056 N 0.436(2) 1.0178(15) -0.1336(13) 0.028(5) Uani 1 1 d . . . . .
H056 H 0.4943 0.9976 -0.0958 0.033 Uiso 1 1 calc R . . . .
N058 N 1.142(2) 0.3428(13) 0.2736(12) 0.025(4) Uani 1 1 d . . . . .
H058 H 1.1123 0.2890 0.3109 0.030 Uiso 1 1 calc R . . . .
C8AA C 0.781(2) 0.8352(16) 0.0341(14) 0.020(5) Uani 1 1 d . . . . .
C9 C 0.940(2) 0.6729(16) 0.0438(13) 0.017(5) Uani 1 1 d . . . . .
C9AA C 0.329(3) 0.9593(17) -0.2266(15) 0.025(2) Uani 1 1 d . U . . .
H9AA H 0.3523 1.0153 -0.2732 0.030 Uiso 1 1 calc R . . . .
C11 C 1.254(3) 0.3813(17) 0.2861(14) 0.026(6) Uani 1 1 d . . . . .
C15 C 0.750(3) 1.1461(16) 0.0587(15) 0.029(3) Uani 1 1 d . U . . .
H15A H 0.8071 1.1734 0.0101 0.043 Uiso 1 1 calc GR . . . .
H15B H 0.8018 1.1168 0.1074 0.043 Uiso 1 1 calc GR . . . .
H15C H 0.6943 1.1969 0.0634 0.043 Uiso 1 1 calc GR . . . .
C17 C 1.128(3) 0.3839(16) 0.1298(15) 0.027(6) Uani 1 1 d . . . . .
C18 C 1.047(2) 0.4243(16) 0.0515(14) 0.022(5) Uani 1 1 d . . . . .
H18 H 0.9826 0.3739 0.0583 0.027 Uiso 1 1 calc R . . . .
C022 C 1.523(3) 0.6825(18) 0.2563(15) 0.022(2) Uani 1 1 d . U . . .
C025 C 1.359(2) 0.5447(17) 0.2472(15) 0.022(2) Uani 1 1 d . U . . .
C027 C 0.254(3) 0.8830(18) -0.2323(16) 0.025(2) Uani 1 1 d . U . . .
H027 H 0.2252 0.8905 -0.2841 0.031 Uiso 1 1 calc R . . . .
C030 C 1.474(3) 0.6962(18) 0.1831(15) 0.022(2) Uani 1 1 d . U . . .
H030 H 1.4970 0.7514 0.1359 0.027 Uiso 1 1 calc R . . . .
C038 C 1.388(2) 0.6299(17) 0.1756(15) 0.022(2) Uani 1 1 d . U . . .
H038 H 1.3504 0.6416 0.1250 0.027 Uiso 1 1 calc R . . . .
C38 C 0.333(3) 0.8603(17) -0.0783(16) 0.026(2) Uani 1 1 d . U . . .
H38 H 0.3591 0.8533 -0.0261 0.031 Uiso 1 1 calc R . . . .
C039 C 1.409(2) 0.5332(18) 0.3219(15) 0.022(2) Uani 1 1 d . U . . .
H039 H 1.3853 0.4793 0.3701 0.026 Uiso 1 1 calc R . . . .
C040 C 1.029(3) 0.5882(17) 0.0512(14) 0.021(6) Uani 1 1 d . . . . .
C41 C 0.904(3) 0.8120(18) 0.0785(15) 0.028(6) Uani 1 1 d . . . . .
H41 H 0.9311 0.8504 0.1050 0.034 Uiso 1 1 calc R . . . .
C042 C 1.131(3) 0.437(2) -0.0256(17) 0.035(6) Uani 1 1 d . . . . .
H04A H 1.1865 0.4922 -0.0400 0.053 Uiso 1 1 calc GR . . . .
H04B H 1.0745 0.4469 -0.0710 0.053 Uiso 1 1 calc GR . . . .
H04C H 1.1843 0.3790 -0.0146 0.053 Uiso 1 1 calc GR . . . .
C043 C 0.826(3) 0.6962(17) -0.0012(15) 0.026(6) Uani 1 1 d . . . . .
H043 H 0.8023 0.6582 -0.0289 0.031 Uiso 1 1 calc R . . . .
C047 C 0.748(3) 0.7737(18) -0.0055(16) 0.025(6) Uani 1 1 d . . . . .
H047 H 0.6710 0.7867 -0.0353 0.030 Uiso 1 1 calc R . . . .
C048 C 0.663(3) 1.0673(17) 0.0511(16) 0.028(3) Uani 1 1 d . U . . .
H048 H 0.6119 1.0349 0.1033 0.034 Uiso 1 1 calc R . . . .
C53 C 0.980(3) 0.7315(18) 0.0810(14) 0.024(6) Uani 1 1 d . . . . .
H53 H 1.0599 0.7175 0.1082 0.029 Uiso 1 1 calc R . . . .
C55 C 0.692(3) 0.9164(17) 0.0312(13) 0.023(6) Uani 1 1 d . U . . .
C059 C 0.569(3) 1.1185(18) -0.0190(16) 0.028(3) Uani 1 1 d . U . . .
C71 C 0.366(3) 0.9443(17) -0.1474(15) 0.025(2) Uani 1 1 d . U . . .
C071 C 0.419(3) 1.1167(18) -0.1747(15) 0.029(6) Uani 1 1 d . . . . .
C72 C 1.493(3) 0.5977(18) 0.3269(15) 0.022(2) Uani 1 1 d . U . . .
H72 H 1.5302 0.5862 0.3773 0.027 Uiso 1 1 calc R . . . .
C100 C 0.263(3) 0.7864(18) -0.0854(16) 0.026(2) Uani 1 1 d . U . . .
H100 H 0.2436 0.7293 -0.0389 0.031 Uiso 1 1 calc R . . . .
C119 C 0.223(3) 0.8003(18) -0.1645(15) 0.026(2) Uani 1 1 d . U . . .
S005 S 0.6051(6) 0.4771(4) 0.0857(4) 0.0271(14) Uani 1 1 d . . . . .
O023 O 0.7122(16) 0.4773(11) 0.0219(9) 0.021(4) Uani 1 1 d . . . . .
C6AA C 0.559(3) 0.352(2) 0.1409(16) 0.038(7) Uani 1 1 d . . . . .
C23 C 0.456(3) 0.523(2) 0.0283(17) 0.038(7) Uani 1 1 d . . . . .
S007 S 0.5573(6) 0.4554(4) 0.7828(4) 0.0265(12) Uani 1 1 d . U . . .
O18 O 0.5765(18) 0.3797(12) 0.8908(10) 0.034(2) Uani 1 1 d . U . . .
C3AA C 0.425(3) 0.5338(19) 0.7930(15) 0.027(2) Uani 1 1 d . U . . .
C051 C 0.496(2) 0.3888(16) 0.7495(14) 0.021(2) Uani 1 1 d . U . . .
S13 S 0.1493(10) 0.0488(7) 0.0397(11) 0.108(5) Uani 1 1 d . U . . .
O41 O 0.263(3) -0.0237(19) 0.098(3) 0.111(5) Uani 1 1 d . U . . .
C25 C 0.014(4) 0.007(3) 0.070(4) 0.105(5) Uani 1 1 d . U . . .
C35 C 0.150(4) 0.158(3) 0.042(4) 0.107(5) Uani 1 1 d . U . . .
S015 S 0.7376(6) 0.5071(5) 0.5737(4) 0.0288(14) Uani 1 1 d . . . . .
O034 O 0.6336(17) 0.5152(11) 0.5141(10) 0.027(4) Uani 1 1 d . . . . .
C27 C 0.890(3) 0.5400(17) 0.5121(17) 0.039(7) Uani 1 1 d . . . . .
C31 C 0.773(3) 0.3760(19) 0.6281(18) 0.039(7) Uani 1 1 d . . . . .
S021 S 0.7466(6) 0.4722(4) 0.2726(4) 0.0266(14) Uani 1 1 d . . . . .
O064 O 0.8011(17) 0.3990(11) 0.2400(10) 0.026(4) Uani 1 1 d . . . . .
C16 C 0.706(3) 0.4008(17) 0.3797(16) 0.031(6) Uani 1 1 d . . . . .
C062 C 0.884(3) 0.536(2) 0.2880(17) 0.043(8) Uani 1 1 d . . . . .
S033 S 0.8814(9) 0.0212(6) 0.7974(6) 0.054(2) Uani 1 1 d . . . . .
O1 O 0.7518(19) 0.0207(14) 0.8397(12) 0.040(5) Uani 1 1 d . . . . .
C54 C 0.929(4) 0.141(3) 0.741(2) 0.076(12) Uani 1 1 d . . . . .
C57 C 1.000(5) -0.009(5) 0.874(3) 0.110(19) Uani 1 1 d . . . . .
S035 S 0.3740(10) 0.0463(8) 0.3356(7) 0.019(2) Uani 0.5 1 d . . P A 1
SO35 S 0.423(2) 0.0186(17) 0.2926(15) 0.080(6) Uiso 0.5 1 d . . P A 2
O2 O 0.522(2) 0.0416(16) 0.3388(13) 0.057(6) Uani 1 1 d . . . . .
C22 C 0.348(4) 0.132(3) 0.228(3) 0.070(11) Uani 1 1 d . . . . .
C26 C 0.333(5) -0.065(3) 0.333(3) 0.079(13) Uani 1 1 d . . . . .
S050 S 0.1169(10) 0.0871(7) 0.5442(11) 0.105(5) Uani 1 1 d . U . B 2
O072 O 0.255(2) 0.0554(15) 0.5732(15) 0.058(6) Uani 1 1 d . U . . .
C24 C 0.005(6) 0.013(5) 0.584(4) 0.12(2) Uani 1 1 d . U . . .
C45 C 0.094(4) 0.204(3) 0.532(3) 0.077(12) Uani 1 1 d . U . . .

loop_
_atom_site_aniso_label
_atom_site_aniso_U_11
_atom_site_aniso_U_22
_atom_site_aniso_U_33
_atom_site_aniso_U_23
_atom_site_aniso_U_13
_atom_site_aniso_U_12
I001 0.0424(12) 0.0280(9) 0.0301(9) -0.0131(7) 0.0002(8) 0.0140(8)
I003 0.0353(11) 0.0240(9) 0.0350(9) -0.0146(7) 0.0050(8) 0.0057(7)
S1 0.045(4) 0.017(3) 0.031(3) -0.009(3) 0.008(3) -0.007(3)
S011 0.033(4) 0.019(3) 0.038(4) -0.007(3) 0.008(3) -0.002(3)
O4 0.027(6) 0.020(5) 0.042(6) -0.012(5) -0.004(5) 0.002(5)
O037 0.025(5) 0.017(5) 0.020(5) -0.005(4) -0.003(4) 0.004(4)
O046 0.019(10) 0.028(10) 0.039(10) -0.012(8) -0.006(8) 0.006(8)
O054 0.023(11) 0.018(8) 0.033(9) -0.002(7) 0.003(7) -0.004(7)
N4 0.025(6) 0.019(5) 0.041(6) -0.012(5) -0.003(5) 0.003(5)
N5 0.036(13) 0.017(10) 0.015(9) -0.005(8) 0.003(9) 0.001(9)
N11 0.032(13) 0.011(10) 0.034(12) 0.000(9) 0.004(10) -0.004(9)
N29 0.035(13) 0.010(10) 0.027(10) -0.006(8) -0.003(9) 0.004(8)
N42 0.018(11) 0.019(10) 0.030(11) -0.011(9) -0.006(9) -0.002(9)
N057 0.025(12) 0.012(9) 0.026(10) -0.006(8) 0.007(9) -0.003(8)
N063 0.032(12) 0.012(9) 0.018(10) 0.000(8) 0.002(9) 0.005(8)
N065 0.025(5) 0.016(4) 0.018(4) -0.005(4) -0.004(4) 0.004(4)
C0AA 0.023(14) 0.017(12) 0.030(13) -0.009(10) 0.008(11) -0.006(10)
C0BA 0.043(18) 0.044(16) 0.045(16) -0.033(14) 0.015(13) -0.013(13)
C1AA 0.025(5) 0.016(5) 0.018(5) -0.005(4) -0.004(4) 0.004(4)
C1BA 0.027(15) 0.028(14) 0.027(13) -0.013(11) -0.006(11) 0.010(11)
C2AA 0.026(15) 0.016(12) 0.027(13) -0.004(10) 0.007(11) 0.001(10)
C2BA 0.026(6) 0.019(5) 0.041(6) -0.012(5) -0.003(5) 0.003(4)
C4AA 0.022(15) 0.026(14) 0.041(15) -0.009(12) -0.004(12) 0.001(11)
C4BA 0.026(6) 0.018(5) 0.041(6) -0.012(5) -0.003(5) 0.003(5)
C5AA 0.042(17) 0.008(11) 0.032(13) -0.004(10) -0.009(12) -0.009(11)
C7 0.025(5) 0.016(4) 0.018(4) -0.005(4) -0.004(4) 0.004(4)
C7AA 0.026(15) 0.018(12) 0.015(11) -0.006(9) 0.000(10) 0.000(10)
C8 0.023(14) 0.012(11) 0.030(13) -0.013(10) -0.007(10) 0.007(10)
C10 0.022(14) 0.019(12) 0.016(11) -0.005(9) -0.002(10) 0.001(10)
C20 0.023(14) 0.026(13) 0.029(13) -0.011(11) 0.000(11) 0.007(10)
C024 0.045(16) 0.013(11) 0.036(13) -0.018(10) -0.002(12) 0.003(10)
C026 0.029(15) 0.010(11) 0.024(12) -0.013(10) -0.001(10) 0.005(10)
C30 0.032(17) 0.025(14) 0.033(14) -0.013(12) 0.002(12) -0.009(12)
C031 0.027(15) 0.018(12) 0.013(11) -0.008(9) -0.004(10) -0.012(10)
C40 0.034(16) 0.021(13) 0.031(14) -0.015(11) 0.007(12) -0.011(12)
C47 0.036(17) 0.008(11) 0.012(11) 0.003(9) -0.003(10) 0.004(10)
C50 0.027(15) 0.019(12) 0.021(12) -0.009(10) -0.001(10) 0.005(10)
C052 0.028(14) 0.010(11) 0.026(11) -0.003(9) -0.002(10) 0.012(9)
C053 0.025(5) 0.016(5) 0.018(5) -0.005(4) -0.005(4) 0.004(4)
C58 0.013(13) 0.029(14) 0.018(11) -0.017(11) 0.000(10) -0.001(10)
C068 0.031(15) 0.016(12) 0.021(12) 0.000(10) 0.000(10) -0.004(10)
C069 0.041(17) 0.021(12) 0.018(12) -0.009(10) -0.010(11) -0.001(11)
C070 0.028(15) 0.014(12) 0.025(12) -0.006(10) -0.001(10) -0.004(10)
C143 0.040(19) 0.047(18) 0.023(13) -0.014(13) -0.013(12) -0.013(14)
I002 0.0395(12) 0.0299(10) 0.0318(9) -0.0167(8) -0.0002(8) -0.0103(8)
I004 0.0431(12) 0.0307(10) 0.0395(10) -0.0181(8) -0.0033(8) -0.0100(8)
S012 0.039(4) 0.016(3) 0.038(3) -0.011(3) -0.014(3) 0.008(3)
S013 0.044(4) 0.016(3) 0.037(3) -0.007(3) -0.013(3) 0.005(3)
O028 0.024(11) 0.030(10) 0.021(8) -0.003(7) -0.004(7) -0.001(8)
O041 0.021(11) 0.020(9) 0.023(8) -0.006(7) -0.006(7) 0.005(7)
O044 0.042(12) 0.028(10) 0.058(13) -0.016(9) 0.001(10) 0.010(8)
O060 0.023(10) 0.012(8) 0.033(9) -0.003(7) 0.003(8) 0.004(7)
N24 0.038(8) 0.013(6) 0.031(6) -0.008(5) 0.001(6) 0.004(5)
N029 0.016(12) 0.030(12) 0.029(11) -0.017(9) 0.008(9) -0.006(9)
N036 0.031(13) 0.028(11) 0.026(11) -0.010(9) -0.002(9) -0.007(9)
N045 0.025(12) 0.018(10) 0.017(9) -0.003(8) -0.008(8) -0.003(8)
N055 0.040(14) 0.010(9) 0.036(12) -0.008(9) -0.014(10) 0.002(9)
N056 0.031(14) 0.024(11) 0.026(11) -0.008(9) -0.011(9) -0.004(9)
N058 0.027(12) 0.016(10) 0.026(11) -0.004(8) -0.002(9) 0.004(9)
C8AA 0.023(15) 0.012(11) 0.022(12) -0.004(9) -0.003(10) 0.007(10)
C9 0.021(14) 0.016(12) 0.010(10) -0.001(9) 0.005(10) 0.001(10)
C9AA 0.030(6) 0.017(5) 0.028(5) -0.008(4) -0.003(5) 0.004(4)
C11 0.039(17) 0.019(13) 0.020(12) -0.008(10) -0.002(11) 0.011(11)
C15 0.039(8) 0.014(6) 0.031(7) -0.008(5) 0.001(6) 0.004(6)
C17 0.041(18) 0.013(12) 0.025(13) -0.008(10) 0.008(12) -0.004(11)
C18 0.027(14) 0.013(11) 0.028(13) -0.009(10) 0.004(11) -0.011(10)
C022 0.025(6) 0.022(5) 0.023(5) -0.013(4) 0.000(4) 0.003(4)
C025 0.025(6) 0.022(5) 0.023(5) -0.013(4) 0.000(4) 0.002(4)
C027 0.030(6) 0.017(5) 0.028(5) -0.008(4) -0.003(5) 0.005(4)
C030 0.025(6) 0.022(5) 0.023(5) -0.013(4) 0.000(4) 0.003(4)
C038 0.025(6) 0.022(5) 0.023(5) -0.013(4) 0.000(4) 0.002(4)
C38 0.030(6) 0.017(5) 0.028(5) -0.008(4) -0.003(5) 0.004(4)
C039 0.025(6) 0.022(5) 0.023(5) -0.013(4) 0.000(4) 0.002(4)
C040 0.028(17) 0.024(13) 0.012(11) -0.007(10) -0.006(10) 0.000(11)
C41 0.042(18) 0.016(13) 0.021(12) -0.003(10) -0.007(12) 0.015(11)
C042 0.024(15) 0.050(17) 0.050(17) -0.039(15) -0.003(13) 0.004(12)
C043 0.035(17) 0.017(13) 0.030(13) -0.013(11) -0.011(12) 0.007(11)
C047 0.018(14) 0.025(13) 0.034(14) -0.013(11) -0.003(11) -0.002(10)
C048 0.039(8) 0.013(6) 0.031(6) -0.008(5) 0.001(6) 0.004(5)
C53 0.032(16) 0.024(13) 0.014(11) -0.003(10) -0.012(10) 0.002(11)
C55 0.034(16) 0.018(11) 0.007(10) 0.005(8) -0.005(10) 0.002(10)
C059 0.039(8) 0.014(6) 0.031(6) -0.008(5) 0.001(6) 0.004(5)
C71 0.030(6) 0.017(5) 0.028(5) -0.008(4) -0.003(5) 0.004(4)
C071 0.027(15) 0.032(15) 0.032(13) -0.018(12) 0.005(11) -0.003(11)
C72 0.025(6) 0.022(5) 0.023(5) -0.013(4) 0.000(4) 0.003(4)
C100 0.030(6) 0.017(5) 0.029(5) -0.008(4) -0.003(5) 0.004(4)
C119 0.030(6) 0.017(5) 0.028(5) -0.008(4) -0.003(5) 0.004(4)
S005 0.030(4) 0.027(3) 0.025(3) -0.011(3) 0.000(3) -0.002(3)
O023 0.025(10) 0.027(9) 0.015(8) -0.013(7) 0.002(7) -0.005(7)
C6AA 0.044(18) 0.033(15) 0.026(13) -0.001(11) 0.017(12) -0.006(13)
C23 0.039(18) 0.037(16) 0.042(16) -0.023(13) 0.001(13) 0.014(13)
S007 0.031(3) 0.028(3) 0.024(3) -0.013(2) -0.002(2) -0.004(2)
O18 0.035(4) 0.032(4) 0.031(4) -0.009(3) -0.002(3) -0.003(3)
C3AA 0.032(4) 0.028(4) 0.025(4) -0.013(3) -0.003(4) -0.003(4)
C051 0.028(4) 0.024(4) 0.020(4) -0.017(3) -0.003(3) -0.004(4)
S13 0.040(5) 0.038(5) 0.214(13) -0.019(6) -0.025(6) -0.002(4)
O41 0.043(6) 0.041(5) 0.215(13) -0.018(7) -0.023(7) -0.001(5)
C25 0.039(6) 0.036(5) 0.213(13) -0.020(7) -0.025(7) -0.004(5)
C35 0.040(6) 0.038(5) 0.214(13) -0.019(7) -0.025(7) -0.002(5)
S015 0.028(4) 0.036(3) 0.029(3) -0.020(3) -0.004(3) 0.003(3)
O034 0.035(11) 0.025(9) 0.026(8) -0.016(7) 0.005(8) -0.009(7)
C27 0.052(19) 0.011(12) 0.043(16) 0.000(11) 0.001(14) -0.003(12)
C31 0.025(16) 0.027(14) 0.043(16) 0.010(12) -0.011(12) 0.003(11)
S021 0.037(4) 0.021(3) 0.024(3) -0.012(2) -0.003(3) 0.008(3)
O064 0.033(11) 0.023(9) 0.026(9) -0.014(7) 0.003(7) -0.005(7)
C16 0.042(17) 0.017(12) 0.032(14) -0.009(11) 0.004(12) 0.005(11)
C062 0.05(2) 0.027(15) 0.037(16) 0.001(12) 0.004(14) -0.030(14)
S033 0.045(5) 0.049(5) 0.064(5) -0.021(4) 0.009(4) 0.001(4)
O1 0.029(11) 0.050(12) 0.045(11) -0.025(10) 0.000(9) 0.002(9)
C54 0.08(3) 0.06(2) 0.06(2) -0.01(2) -0.01(2) -0.03(2)
C57 0.07(3) 0.17(6) 0.07(3) -0.03(3) 0.00(2) 0.01(3)
S035 0.006(6) 0.024(6) 0.038(6) -0.025(5) 0.013(5) -0.007(4)
O2 0.070(17) 0.056(14) 0.046(12) -0.018(11) -0.014(11) -0.017(12)
C22 0.07(3) 0.05(2) 0.08(3) -0.008(18) -0.04(2) 0.022(18)
C26 0.08(3) 0.05(2) 0.10(3) -0.02(2) -0.01(3) -0.03(2)
S050 0.040(6) 0.038(5) 0.234(15) -0.049(7) -0.045(7) 0.011(4)
O072 0.043(14) 0.045(12) 0.073(15) -0.011(11) 0.000(11) 0.016(10)
C24 0.11(4) 0.13(4) 0.15(4) -0.09(3) 0.02(3) 0.02(3)
C45 0.05(2) 0.07(2) 0.12(3) -0.06(2) 0.00(2) 0.010(18)

loop_
_atom_type_symbol
_atom_type_description
_atom_type_scat_dispersion_real
_atom_type_scat_dispersion_imag
_atom_type_scat_source
C C 0.0181 0.0091 'International Tables Vol C Tables 4.2.6.8 and 6.1.1.4'
H H 0.0000 0.0000 'International Tables Vol C Tables 4.2.6.8 and 6.1.1.4'
I I -0.3257 6.8362 'International Tables Vol C Tables 4.2.6.8 and 6.1.1.4'
N N 0.0311 0.0180 'International Tables Vol C Tables 4.2.6.8 and 6.1.1.4'
O O 0.0492 0.0322 'International Tables Vol C Tables 4.2.6.8 and 6.1.1.4'
S S 0.3331 0.5567 'International Tables Vol C Tables 4.2.6.8 and 6.1.1.4'

loop_
_geom_angle_atom_site_label_1
_geom_angle_atom_site_label_2
_geom_angle_atom_site_label_3
_geom_angle
N11 N4 H4 120.7
C2BA N4 H4 120.7
C2BA N4 N11 119(2)
N063 N5 H5 121.7
C8 N5 H5 121.7
C8 N5 N063 117(2)
N4 N11 H11 119.2
C5AA N11 N4 121.6(19)
C5AA N11 H11 119.2
C4AA N29 H29 117.4
C5AA N29 H29 117.4
C5AA N29 C4AA 125(2)
C4BA N42 H42 117.9
C47 N42 H42 117.9
C47 N42 C4BA 124(2)
C10 N057 H057 115.8
C10 N057 C50 128.5(19)
C50 N057 H057 115.8
N5 N063 H063 119.9
C10 N063 N5 120.1(18)
C10 N063 H063 119.9
C7 N065 H065 119.1
C7 N065 C053 122(2)
C053 N065 H065 119.1
C7AA C0AA H0AA 120.0
C7AA C0AA C052 120(2)
C052 C0AA H0AA 120.0
H0BA C0BA H0BB 109.5
H0BA C0BA H0BC 109.5
H0BB C0BA H0BC 109.5
C4BA C0BA H0BA 109.5
C4BA C0BA H0BB 109.5
C4BA C0BA H0BC 109.5
C30 C1AA C7 119(2)
C052 C1AA C7 123(2)
C052 C1AA C30 118(2)
C2AA C1BA H1BA 121.5
C40 C1BA H1BA 121.5
C40 C1BA C2AA 117(2)
C1BA C2AA H2AA 118.9
C4AA C2AA C1BA 122(2)
C4AA C2AA H2AA 118.9
O4 C2BA N4 123(2)
O4 C2BA C4BA 123(2)
N4 C2BA C4BA 114(2)
C2AA C4AA N29 120(2)
C2AA C4AA C143 120(3)
C143 C4AA N29 120(2)
N42 C4BA C0BA 112(2)
N42 C4BA C2BA 113(2)
N42 C4BA H4BA 107.3
C0BA C4BA C2BA 110(2)
C0BA C4BA H4BA 107.3
C2BA C4BA H4BA 107.3
N11 C5AA S1 117.8(17)
N29 C5AA S1 127(2)
N29 C5AA N11 115(2)
O037 C7 N065 121(2)
O037 C7 C1AA 121(2)
N065 C7 C1AA 119(2)
C0AA C7AA C47 120(2)
C0AA C7AA C070 117(2)
C070 C7AA C47 124(2)
O046 C8 N5 124(2)
O046 C8 C053 121(2)
N5 C8 C053 115(2)
N057 C10 S011 129.3(19)
N057 C10 N063 114.0(19)
N063 C10 S011 116.8(16)
H20A C20 H20B 109.5
H20A C20 H20C 109.5
H20B C20 H20C 109.5
C053 C20 H20A 109.5
C053 C20 H20B 109.5
C053 C20 H20C 109.5
C40 C024 H024 120.1
C143 C024 H024 120.1
C143 C024 C40 120(2)
C58 C026 I001 119.3(17)
C58 C026 C069 120(2)
C069 C026 I001 120.8(18)
C1AA C30 H30 119.6
C070 C30 C1AA 121(3)
C070 C30 H30 119.6
C50 C031 H031 120.7
C50 C031 C58 119(2)
C58 C031 H031 120.7
C1BA C40 I003 120(2)
C1BA C40 C024 123(2)
C024 C40 I003 117.5(17)
O054 C47 N42 122(2)
O054 C47 C7AA 118(2)
N42 C47 C7AA 119(2)
C031 C50 N057 123(2)
C031 C50 C068 120(2)
C068 C50 N057 117(2)
C0AA C052 H052 119.1
C1AA C052 C0AA 122(2)
C1AA C052 H052 119.1
N065 C053 C8 114.5(18)
N065 C053 C20 111(2)
N065 C053 H053 107.9
C8 C053 C20 107.0(18)
C8 C053 H053 107.9
C20 C053 H053 107.9
C026 C58 C031 122(2)
C026 C58 H58 119.1
C031 C58 H58 119.1
C50 C068 H068 120.2
C50 C068 C069 120(2)
C069 C068 H068 120.2
C026 C069 C068 120(2)
C026 C069 H069 119.8
C068 C069 H069 119.8
C7AA C070 H070 118.8
C30 C070 C7AA 122(2)
C30 C070 H070 118.8
C4AA C143 H143 120.9
C024 C143 C4AA 118(3)
C024 C143 H143 120.9
N055 N3 H3 119.1
C059 N3 H3 119.1
C059 N3 N055 122(2)
C048 N24 H24 119.9
C55 N24 H24 119.9
C55 N24 C048 120(2)
C11 N029 H029 115.3
C11 N029 C025 129(2)
C025 N029 H029 115.3
N058 N036 H036 121.3
C17 N036 H036 121.3
C17 N036 N058 117(2)
C18 N045 H045 119.3
C040 N045 H045 119.3
C040 N045 C18 121(2)
N3 N055 H055 118.4
C071 N055 N3 123(2)
C071 N055 H055 118.4
C71 N056 H056 116.9
C071 N056 H056 116.9
C071 N056 C71 126(2)
N036 N058 H058 120.4
C11 N058 N036 119.2(18)
C11 N058 H058 120.4
C41 C8AA C55 123(2)
C047 C8AA C41 117(2)
C047 C8AA C55 121(2)
C043 C9 C040 123(2)
C53 C9 C040 116(2)
C53 C9 C043 120(2)
C027 C9AA H9AA 122.1
C71 C9AA H9AA 122.1
C71 C9AA C027 116(2)
N029 C11 S013 127(2)
N058 C11 S013 118.2(17)
N058 C11 N029 115(2)
H15A C15 H15B 109.5
H15A C15 H15C 109.5
H15B C15 H15C 109.5
C048 C15 H15A 109.5
C048 C15 H15B 109.5
C048 C15 H15C 109.5
O060 C17 N036 123(2)
O060 C17 C18 120(2)
N036 C17 C18 118(2)
N045 C18 C17 112.1(18)
N045 C18 H18 106.1
N045 C18 C042 114(2)
C17 C18 H18 106.1
C042 C18 C17 111(2)
C042 C18 H18 106.1
C030 C022 I002 121.3(18)
C030 C022 C72 119(2)
C72 C022 I002 119.3(18)
C038 C025 N029 117(2)
C039 C025 N029 123(2)
C039 C025 C038 119(2)
C9AA C027 H027 119.0
C119 C027 C9AA 122(2)
C119 C027 H027 119.0
C022 C030 H030 119.1
C022 C030 C038 122(2)
C038 C030 H030 119.1
C025 C038 H038 121.0
C030 C038 C025 118(2)
C030 C038 H038 121.0
C71 C38 H38 119.3
C100 C38 H38 119.3
C100 C38 C71 121(2)
C025 C039 H039 119.3
C72 C039 C025 121(2)
C72 C039 H039 119.3
O041 C040 N045 121(2)
O041 C040 C9 122(2)
N045 C040 C9 117(2)
C8AA C41 H41 120.2
C53 C41 C8AA 120(2)
C53 C41 H41 120.2
C18 C042 H04A 109.5
C18 C042 H04B 109.5
C18 C042 H04C 109.5
H04A C042 H04B 109.5
H04A C042 H04C 109.5
H04B C042 H04C 109.5
C9 C043 H043 119.4
C047 C043 C9 121(2)
C047 C043 H043 119.4
C8AA C047 H047 119.2
C043 C047 C8AA 122(2)
C043 C047 H047 119.2
N24 C048 C15 110(2)
N24 C048 H048 109.0
N24 C048 C059 112(2)
C15 C048 H048 109.0
C059 C048 C15 108(2)
C059 C048 H048 109.0
C9 C53 C41 121(2)
C9 C53 H53 119.5
C41 C53 H53 119.5
O028 C55 N24 122(2)
O028 C55 C8AA 121(2)
N24 C55 C8AA 118(2)
O044 C059 N3 122(3)
O044 C059 C048 117(2)
N3 C059 C048 121(2)
C9AA C71 N056 121(2)
C9AA C71 C38 122(2)
C38 C71 N056 117(2)
N055 C071 S012 120.1(19)
N055 C071 N056 115(2)
N056 C071 S012 125.0(19)
C022 C72 H72 119.9
C039 C72 C022 120(2)
C039 C72 H72 119.9
C38 C100 H100 121.0
C38 C100 C119 118(2)
C119 C100 H100 121.0
C027 C119 I004 118.0(19)
C027 C119 C100 121(2)
C100 C119 I004 121.1(18)
O023 S005 C6AA 105.9(11)
O023 S005 C23 106.3(11)
C6AA S005 C23 98.3(14)
O18 S007 C3AA 98.6(10)
C051 S007 O18 103.9(11)
C051 S007 C3AA 105.8(13)
O41 S13 C35 112(2)
C25 S13 O41 111(2)
C25 S13 C35 107(3)
O034 S015 C27 105.8(12)
O034 S015 C31 105.4(12)
C27 S015 C31 97.7(12)
O064 S021 C16 104.5(10)
O064 S021 C062 107.8(13)
C16 S021 C062 97.5(13)
O1 S033 C54 109.2(18)
O1 S033 C57 106.6(18)
C54 S033 C57 97(3)
O2 S035 C22 102.0(17)
O2 S035 C26 103.8(19)
C26 S035 C22 102(2)
O2 SO35 C22 106(2)
O2 SO35 C26 122(3)
C26 SO35 C22 116(3)
O072 S050 C24 118(3)
O072 S050 C45 108.2(18)
C24 S050 C45 120(2)

loop_
_geom_bond_atom_site_label_1
_geom_bond_atom_site_label_2
_geom_bond_distance
I001 C026 2.09(2)
I003 C40 2.13(3)
S1 C5AA 1.69(3)
S011 C10 1.66(2)
O4 C2BA 1.19(3)
O037 C7 1.28(3)
O046 C8 1.24(3)
O054 C47 1.24(3)
N4 H4 0.8600
N4 N11 1.39(3)
N4 C2BA 1.37(3)
N5 H5 0.8600
N5 N063 1.40(3)
N5 C8 1.34(3)
N11 H11 0.8600
N11 C5AA 1.36(3)
N29 H29 0.8600
N29 C4AA 1.44(3)
N29 C5AA 1.31(3)
N42 H42 0.8600
N42 C4BA 1.46(3)
N42 C47 1.30(3)
N057 H057 0.8600
N057 C10 1.34(3)
N057 C50 1.41(3)
N063 H063 0.8600
N063 C10 1.39(3)
N065 H065 0.8600
N065 C7 1.35(3)
N065 C053 1.42(3)
C0AA H0AA 0.9300
C0AA C7AA 1.39(3)
C0AA C052 1.41(3)
C0BA H0BA 0.9600
C0BA H0BB 0.9600
C0BA H0BC 0.9600
C0BA C4BA 1.50(4)
C1AA C7 1.48(3)
C1AA C30 1.39(4)
C1AA C052 1.36(4)
C1BA H1BA 0.9300
C1BA C2AA 1.38(3)
C1BA C40 1.34(3)
C2AA H2AA 0.9300
C2AA C4AA 1.38(4)
C2BA C4BA 1.54(4)
C4AA C143 1.38(4)
C4BA H4BA 0.9800
C7AA C47 1.49(3)
C7AA C070 1.40(3)
C8 C053 1.55(3)
C20 H20A 0.9600
C20 H20B 0.9600
C20 H20C 0.9600
C20 C053 1.56(3)
C024 H024 0.9300
C024 C40 1.39(4)
C024 C143 1.38(4)
C026 C58 1.35(3)
C026 C069 1.38(3)
C30 H30 0.9300
C30 C070 1.36(3)
C031 H031 0.9300
C031 C50 1.39(3)
C031 C58 1.42(4)
C50 C068 1.40(3)
C052 H052 0.9300
C053 H053 0.9800
C58 H58 0.9300
C068 H068 0.9300
C068 C069 1.40(4)
C069 H069 0.9300
C070 H070 0.9300
C143 H143 0.9300
I002 C022 2.12(2)
I004 C119 2.08(3)
S012 C071 1.68(3)
S013 C11 1.67(3)
O028 C55 1.24(3)
O041 C040 1.23(3)
O044 C059 1.30(3)
O060 C17 1.25(3)
N3 H3 0.8600
N3 N055 1.39(3)
N3 C059 1.31(3)
N24 H24 0.8600
N24 C048 1.46(3)
N24 C55 1.34(3)
N029 H029 0.8600
N029 C11 1.35(3)
N029 C025 1.43(3)
N036 H036 0.8600
N036 N058 1.41(3)
N036 C17 1.34(3)
N045 H045 0.8600
N045 C18 1.44(3)
N045 C040 1.38(3)
N055 H055 0.8600
N055 C071 1.33(3)
N056 H056 0.8600
N056 C71 1.44(3)
N056 C071 1.37(3)
N058 H058 0.8600
N058 C11 1.35(3)
C8AA C41 1.45(4)
C8AA C047 1.42(3)
C8AA C55 1.48(3)
C9 C040 1.49(3)
C9 C043 1.39(4)
C9 C53 1.37(3)
C9AA H9AA 0.9300
C9AA C027 1.44(4)
C9AA C71 1.38(4)
C15 H15A 0.9600
C15 H15B 0.9600
C15 H15C 0.9600
C15 C048 1.55(4)
C17 C18 1.53(4)
C18 H18 0.9800
C18 C042 1.52(3)
C022 C030 1.34(3)
C022 C72 1.40(3)
C025 C038 1.41(3)
C025 C039 1.38(3)
C027 H027 0.9300
C027 C119 1.36(4)
C030 H030 0.9300
C030 C038 1.39(4)
C038 H038 0.9300
C38 H38 0.9300
C38 C71 1.38(3)
C38 C100 1.39(4)
C039 H039 0.9300
C039 C72 1.34(4)
C41 H41 0.9300
C41 C53 1.40(4)
C042 H04A 0.9600
C042 H04B 0.9600
C042 H04C 0.9600
C043 H043 0.9300
C043 C047 1.36(4)
C047 H047 0.9300
C048 H048 0.9800
C048 C059 1.52(4)
C53 H53 0.9300
C72 H72 0.9300
C100 H100 0.9300
C100 C119 1.40(4)
S005 O023 1.526(16)
S005 C6AA 1.79(3)
S005 C23 1.81(3)
S007 O18 1.786(18)
S007 C3AA 1.80(3)
S007 C051 1.51(2)
S13 O41 1.63(3)
S13 C25 1.51(4)
S13 C35 1.65(5)
S015 O034 1.488(18)
S015 C27 1.81(3)
S015 C31 1.83(3)
S021 O064 1.509(16)
S021 C16 1.78(2)
S021 C062 1.80(3)
S033 O1 1.48(2)
S033 C54 1.73(4)
S033 C57 1.75(5)
S035 O2 1.50(3)
S035 C22 1.83(4)
S035 C26 1.75(4)
SO35 O2 1.45(3)
SO35 C22 1.78(4)
SO35 C26 1.48(4)
S050 O072 1.50(2)
S050 C24 1.55(7)
S050 C45 1.69(4)

loop_
_geom_torsion_atom_site_label_1
_geom_torsion_atom_site_label_2
_geom_torsion_atom_site_label_3
_geom_torsion_atom_site_label_4
_geom_torsion
I001 C026 C58 C031 -177.2(16)
I001 C026 C069 C068 176.0(18)
O4 C2BA C4BA N42 -140(2)
O4 C2BA C4BA C0BA -14(3)
O046 C8 C053 N065 145(2)
O046 C8 C053 C20 -91(2)
N4 N11 C5AA S1 -180.0(18)
N4 N11 C5AA N29 0(3)
N4 C2BA C4BA N42 45(3)
N4 C2BA C4BA C0BA 171(2)
N5 N063 C10 S011 162.7(16)
N5 N063 C10 N057 -18(3)
N5 C8 C053 N065 -32(3)
N5 C8 C053 C20 92(2)
N11 N4 C2BA O4 6(3)
N11 N4 C2BA C4BA -179.5(19)
N29 C4AA C143 C024 -179(2)
N057 C50 C068 C069 -180(2)
N063 N5 C8 O046 9(3)
N063 N5 C8 C053 -173.5(18)
C0AA C7AA C47 O054 -25(3)
C0AA C7AA C47 N42 157(2)
C0AA C7AA C070 C30 2(4)
C1AA C30 C070 C7AA -1(4)
C1BA C2AA C4AA N29 180(2)
C1BA C2AA C4AA C143 3(4)
C2AA C1BA C40 I003 174.0(18)
C2AA C1BA C40 C024 -3(4)
C2AA C4AA C143 C024 -2(4)
C2BA N4 N11 C5AA 92(3)
C4AA N29 C5AA S1 -5(4)
C4AA N29 C5AA N11 175(2)
C4BA N42 C47 O054 -5(3)
C4BA N42 C47 C7AA 174(2)
C5AA N29 C4AA C2AA 137(3)
C5AA N29 C4AA C143 -46(4)
C7 N065 C053 C8 -53(3)
C7 N065 C053 C20 -174.9(19)
C7 C1AA C30 C070 179(2)
C7 C1AA C052 C0AA -179(2)
C7AA C0AA C052 C1AA 1(4)
C8 N5 N063 C10 -79(2)
C10 N057 C50 C031 24(4)
C10 N057 C50 C068 -158(2)
C30 C1AA C7 O037 18(3)
C30 C1AA C7 N065 -161(2)
C30 C1AA C052 C0AA 0(4)
C031 C50 C068 C069 -2(4)
C40 C1BA C2AA C4AA 0(4)
C40 C024 C143 C4AA -1(4)
C47 N42 C4BA C0BA -78(3)
C47 N42 C4BA C2BA 46(3)
C47 C7AA C070 C30 -179(2)
C50 N057 C10 S011 12(4)
C50 N057 C10 N063 -168(2)
C50 C031 C58 C026 0(3)
C50 C068 C069 C026 2(4)
C052 C0AA C7AA C47 179(2)
C052 C0AA C7AA C070 -1(3)
C052 C1AA C7 O037 -162(2)
C052 C1AA C7 N065 18(3)
C052 C1AA C30 C070 0(4)
C053 N065 C7 O037 7(3)
C053 N065 C7 C1AA -173.8(19)
C58 C026 C069 C068 0(4)
C58 C031 C50 N057 178(2)
C58 C031 C50 C068 1(3)
C069 C026 C58 C031 -1(4)
C070 C7AA C47 O054 156(2)
C070 C7AA C47 N42 -23(3)
C143 C024 C40 I003 -173(2)
C143 C024 C40 C1BA 3(4)
I002 C022 C030 C038 -179.7(18)
I002 C022 C72 C039 179.0(19)
O060 C17 C18 N045 -146(2)
O060 C17 C18 C042 -16(3)
N3 N055 C071 S012 172.9(18)
N3 N055 C071 N056 -10(3)
N24 C048 C059 O044 155(2)
N24 C048 C059 N3 -29(3)
N029 C025 C038 C030 179(2)
N029 C025 C039 C72 -180(2)
N036 N058 C11 S013 -159.8(17)
N036 N058 C11 N029 21(3)
N036 C17 C18 N045 34(3)
N036 C17 C18 C042 164(2)
N055 N3 C059 O044 -9(4)
N055 N3 C059 C048 175(2)
N058 N036 C17 O060 -9(3)
N058 N036 C17 C18 171.4(18)
C8AA C41 C53 C9 -1(4)
C9 C043 C047 C8AA 1(4)
C9AA C027 C119 I004 176.4(19)
C9AA C027 C119 C100 1(4)
C11 N029 C025 C038 157(2)
C11 N029 C025 C039 -28(4)
C15 C048 C059 O044 -84(3)
C15 C048 C059 N3 92(3)
C17 N036 N058 C11 77(3)
C18 N045 C040 O041 -5(3)
C18 N045 C040 C9 -179.5(18)
C022 C030 C038 C025 -3(4)
C025 N029 C11 S013 -13(3)
C025 N029 C11 N058 167(2)
C025 C039 C72 C022 4(4)
C027 C9AA C71 N056 -177(2)
C027 C9AA C71 C38 1(4)
C030 C022 C72 C039 -3(4)
C038 C025 C039 C72 -5(4)
C38 C100 C119 I004 -174.7(19)
C38 C100 C119 C027 1(4)
C039 C025 C038 C030 4(3)
C040 N045 C18 C17 51(3)
C040 N045 C18 C042 -77(3)
C040 C9 C043 C047 179(2)
C040 C9 C53 C41 -179(2)
C41 C8AA C047 C043 1(3)
C41 C8AA C55 O028 -151(2)
C41 C8AA C55 N24 30(3)
C043 C9 C040 O041 158(2)
C043 C9 C040 N045 -28(3)
C043 C9 C53 C41 4(3)
C047 C8AA C41 C53 -1(3)
C047 C8AA C55 O028 27(3)
C047 C8AA C55 N24 -152(2)
C048 N24 C55 O028 14(3)
C048 N24 C55 C8AA -167(2)
C53 C9 C040 O041 -19(3)
C53 C9 C040 N045 155(2)
C53 C9 C043 C047 -4(4)
C55 N24 C048 C15 177(2)
C55 N24 C048 C059 -63(3)
C55 C8AA C41 C53 178(2)
C55 C8AA C047 C043 -178(2)
C059 N3 N055 C071 -86(3)
C71 N056 C071 S012 6(4)
C71 N056 C071 N055 -171(2)
C71 C9AA C027 C119 -2(4)
C71 C38 C100 C119 -2(4)
C071 N056 C71 C9AA 35(4)
C071 N056 C71 C38 -143(2)
C72 C022 C030 C038 3(4)
C100 C38 C71 N056 179(2)
C100 C38 C71 C9AA 1(4)
